data_7712463
loop_
_publ_author_name
'Kitase, Kosuke'
'Akahoshi, Daisuke'
'Kitazawa, Takafumi'

_publ_section_title
;
 Guest-triggered "Soma-Iwamoto-type" penetration complex
 {Fe(4-methoxypyrimidine)<sub>2</sub>[M(CN)<sub>2</sub>]<sub>2</sub>}&#xb7;Guest
 (M = Ag, Au).
;
_journal_issue 9
_journal_name_full 'Dalton transactions (Cambridge, England : 2003)'
_journal_page_first 2571
_journal_page_last 2579
_journal_paper_doi 10.1039/d2dt03716e
_journal_volume 52
_journal_year 2023
_chemical_formula_sum 'C61 H54 Ag8 Fe4 N34 O9'
_chemical_formula_weight 2493.74
_space_group_crystal_system monoclinic
_space_group_IT_number 14
_space_group_name_Hall '-P 2ybc'
_space_group_name_H-M_alt 'P 1 21/c 1'
_atom_sites_solution_hydrogens geom
_audit_creation_method SHELXL-2017/1
_audit_update_record
;
2022-07-20 deposited with the CCDC.	2023-01-23 downloaded from the CCDC.
;
_cell_angle_alpha 90
_cell_angle_beta 112.615(5)
_cell_angle_gamma 90
_cell_formula_units_Z 4
_cell_length_a 15.575(5)
_cell_length_b 27.881(9)
_cell_length_c 21.080(9)
_cell_measurement_reflns_used 5111
_cell_measurement_temperature 130(2)
_cell_measurement_theta_max 29.39
_cell_measurement_theta_min 2.43
_cell_volume 8450(5)
_computing_cell_refinement 'Bruker SAINT'
_computing_data_collection 'Bruker APEX2'
_computing_data_reduction 'Bruker SAINT'
_computing_molecular_graphics 'Bruker SHELXTL'
_computing_publication_material 'Bruker SHELXTL'
_computing_structure_refinement 'SHELXL-2017/1 (Sheldrick, 2017)'
_computing_structure_solution 'SHELXS-97 (Sheldrick 2008)'
_diffrn_ambient_temperature 130(2)
_diffrn_detector_area_resol_mean 8.336
_diffrn_measured_fraction_theta_full 0.966
_diffrn_measured_fraction_theta_max 0.802
_diffrn_measurement_device_type 'Bruker APEX-II CCD'
_diffrn_measurement_method '\f and \w scans'
_diffrn_radiation_type MoK\a
_diffrn_radiation_wavelength 0.71073
_diffrn_reflns_av_unetI/netI 0.0874
_diffrn_reflns_Laue_measured_fraction_full 0.966
_diffrn_reflns_Laue_measured_fraction_max 0.802
_diffrn_reflns_limit_h_max 21
_diffrn_reflns_limit_h_min -19
_diffrn_reflns_limit_k_max 0
_diffrn_reflns_limit_k_min -38
_diffrn_reflns_limit_l_max 28
_diffrn_reflns_limit_l_min -19
_diffrn_reflns_number 20006
_diffrn_reflns_point_group_measured_fraction_full 0.966
_diffrn_reflns_point_group_measured_fraction_max 0.802
_diffrn_reflns_theta_full 25.000
_diffrn_reflns_theta_max 31.099
_diffrn_reflns_theta_min 1.276
_exptl_absorpt_coefficient_mu 2.544
_exptl_absorpt_correction_T_max 0.54
_exptl_absorpt_correction_T_min 0.36
_exptl_absorpt_correction_type multi-scan
_exptl_absorpt_process_details 'TWINABS - Bruker AXS scaling for twinned crystals - Version 2012/1'
_exptl_crystal_colour purple
_exptl_crystal_density_diffrn 1.960
_exptl_crystal_description Block
_exptl_crystal_F_000 4840
_exptl_crystal_preparation 'Magnetic properties'
_exptl_crystal_size_max 0.400
_exptl_crystal_size_mid 0.290
_exptl_crystal_size_min 0.280
_refine_diff_density_max 2.545
_refine_diff_density_min -1.845
_refine_diff_density_rms 0.245
_refine_ls_extinction_method none
_refine_ls_goodness_of_fit_ref 1.134
_refine_ls_hydrogen_treatment constr
_refine_ls_matrix_type full
_refine_ls_number_parameters 1059
_refine_ls_number_reflns 20006
_refine_ls_number_restraints 21
_refine_ls_restrained_S_all 1.134
_refine_ls_R_factor_all 0.0972
_refine_ls_R_factor_gt 0.0629
_refine_ls_shift/su_max 0.001
_refine_ls_shift/su_mean 0.000
_refine_ls_structure_factor_coef Fsqd
_refine_ls_weighting_details 'w=1/[\s^2^(Fo^2^)+(0.1000P)^2^+1.2520P] where P=(Fo^2^+2Fc^2^)/3'
_refine_ls_weighting_scheme calc
_refine_ls_wR_factor_gt 0.1609
_refine_ls_wR_factor_ref 0.1905
_reflns_Friedel_coverage 0.000
_reflns_number_gt 15072
_reflns_number_total 20006
_reflns_threshold_expression 'I > 2\s(I)'
_cod_data_source_file d2dt03716e2.cif
_cod_data_source_block test_1_a_CCDC6
_cod_depositor_comments
;
The following automatic conversions were performed:

data item '_exptl_absorpt_correction_type' value 'Multi-Scan' was
changed to 'multi-scan' in accordance with the
/home/data/users/saulius/crontab/automatic-downloads/rss-feeds/RSC/lib/dictionaries/cif_core.dic
dictionary named 'cif_core.dic' version 2.4.2 last updated on
2011-04-26.

Automatic conversion script
Id: cif_fix_values 7556 2019-12-06 15:28:31Z antanas 
;
_cod_original_sg_symbol_H-M 'P 21/c'
_cod_database_code 7712463
_shelx_shelxl_version_number 2017/1
_shelx_space_group_comment
; 
The symmetry employed for this shelxl refinement is uniquely defined 
by the following loop, which should always be used as a source of 
symmetry information in preference to the above space-group names. 
They are only intended as comments. 
;
_shelx_estimated_absorpt_t_min 0.429
_shelx_estimated_absorpt_t_max 0.536

loop_
_space_group_symop_operation_xyz
'x, y, z'
'-x, y+1/2, -z+1/2'
'-x, -y, -z'
'x, -y-1/2, z-1/2'

loop_
_atom_site_label
_atom_site_type_symbol
_atom_site_fract_x
_atom_site_fract_y
_atom_site_fract_z
_atom_site_U_iso_or_equiv
_atom_site_adp_type
_atom_site_occupancy
_atom_site_site_symmetry_order
_atom_site_calc_flag
_atom_site_refinement_flags_posn
_atom_site_refinement_flags_adp
_atom_site_refinement_flags_occupancy
_atom_site_disorder_assembly
_atom_site_disorder_group
Ag1 Ag 1.25177(5) 0.62622(2) 0.85894(4) 0.01948(17) Uani 1 1 d . . . . .
Ag2 Ag 0.74858(5) 0.37582(2) 0.60772(5) 0.01807(16) Uani 1 1 d . . . . .
Ag3 Ag 0.72404(5) 0.62752(2) 0.65537(4) 0.01718(16) Uani 1 1 d . . . . .
Ag4 Ag 0.24479(5) 0.12446(2) 0.35847(4) 0.01671(16) Uani 1 1 d . . . . .
Ag5 Ag 0.75487(5) 0.11662(2) 0.49524(4) 0.01700(16) Uani 1 1 d . . . . .
Ag6 Ag 0.26663(5) 0.12761(2) 0.50904(4) 0.01711(16) Uani 1 1 d . . . . .
Ag7 Ag 0.24351(5) 0.37684(2) 0.47521(5) 0.02039(17) Uani 1 1 d . . . . .
Ag8 Ag 0.72095(5) 0.38019(2) 0.45221(5) 0.01944(17) Uani 1 1 d . . . . .
C1 C 1.1400(6) 0.5807(3) 0.8172(6) 0.022(2) Uani 1 1 d . . . . .
C2 C 1.3655(6) 0.6710(3) 0.9033(5) 0.0136(19) Uani 1 1 d . . . . .
C3 C 0.8512(6) 0.4254(3) 0.6582(5) 0.0137(19) Uani 1 1 d . . . . .
C4 C 0.6493(6) 0.3231(3) 0.5693(5) 0.015(2) Uani 1 1 d . . . . .
C5 C 0.8358(6) 0.5799(3) 0.6932(5) 0.0139(19) Uani 1 1 d . . . . .
C6 C 0.6270(6) 0.6791(3) 0.6010(5) 0.0151(19) Uani 1 1 d . U . . .
C7 C 0.3472(6) 0.1730(3) 0.4154(6) 0.016(2) Uani 1 1 d . . . . .
C8 C 0.1434(6) 0.0747(3) 0.3066(5) 0.018(2) Uani 1 1 d . . . . .
C9 C 0.6555(6) 0.0713(3) 0.5042(5) 0.0166(19) Uani 1 1 d . . . . .
C10 C 0.8476(6) 0.1655(3) 0.4825(6) 0.019(2) Uani 1 1 d . . . . .
C11 C 0.3735(6) 0.0791(3) 0.5221(5) 0.017(2) Uani 1 1 d . . . . .
C12 C 0.1532(6) 0.1729(3) 0.4901(5) 0.017(2) Uani 1 1 d . . . . .
C13 C 0.1278(6) 0.3337(3) 0.4574(6) 0.018(2) Uani 1 1 d . . . . .
C14 C 0.3552(6) 0.4219(3) 0.4961(6) 0.017(2) Uani 1 1 d . . . . .
C15 C 0.6363(6) 0.4278(3) 0.4760(6) 0.019(2) Uani 1 1 d . . . . .
C16 C 0.8178(6) 0.3299(3) 0.4475(6) 0.021(2) Uani 1 1 d . . . . .
C17 C 0.9401(6) 0.5265(3) 0.8615(5) 0.016(2) Uani 1 1 d . . . . .
H17 H 0.953474 0.557942 0.850727 0.019 Uiso 1 1 calc R U . . .
C18 C 0.9372(6) 0.4455(3) 0.8413(5) 0.0138(19) Uani 1 1 d . . . . .
H18 H 0.945537 0.419171 0.815581 0.017 Uiso 1 1 calc R U . . .
C19 C 0.9092(6) 0.4368(3) 0.8956(6) 0.022(2) Uani 1 1 d . . . . .
H19 H 0.901387 0.405061 0.908948 0.026 Uiso 1 1 calc R U . . .
C20 C 0.8930(6) 0.4767(3) 0.9294(6) 0.019(2) Uani 1 1 d . . . . .
C21 C 0.8439(7) 0.5110(3) 1.0152(6) 0.026(2) Uani 1 1 d . . . . .
H21A H 0.896580 0.533254 1.027912 0.039 Uiso 1 1 calc R U . . .
H21B H 0.835111 0.500518 1.056612 0.039 Uiso 1 1 calc R U . . .
H21C H 0.787498 0.527124 0.984171 0.039 Uiso 1 1 calc R U . . .
C22 C 1.0577(6) 0.4804(4) 0.6349(5) 0.018(2) Uani 1 1 d . . . . .
H22 H 1.052256 0.448713 0.649579 0.022 Uiso 1 1 calc R U . . .
C23 C 1.0351(6) 0.5605(3) 0.6411(5) 0.016(2) Uani 1 1 d . . . A 1
H23 H 1.015196 0.587083 0.660218 0.019 Uiso 1 1 calc R U . A 1
C24 C 1.0663(6) 0.5690(3) 0.5901(5) 0.017(2) Uani 1 1 d . . . A 1
H24 H 1.067019 0.600336 0.572676 0.021 Uiso 1 1 calc R U . A 1
C25 C 1.0972(6) 0.5292(3) 0.5649(5) 0.017(2) Uani 1 1 d . . . . .
C26 C 1.1724(7) 0.4965(4) 0.4954(7) 0.030(3) Uani 1 1 d . . . B 1
H26A H 1.230982 0.487840 0.532881 0.045 Uiso 1 1 calc R U . B 1
H26B H 1.184543 0.504809 0.454443 0.045 Uiso 1 1 calc R U . B 1
H26C H 1.129314 0.469360 0.485081 0.045 Uiso 1 1 calc R U . B 1
C27 C 0.4824(6) 0.2646(3) 0.6300(6) 0.018(2) Uani 1 1 d . . . C 1
H27 H 0.548296 0.264999 0.645612 0.022 Uiso 1 1 calc R U . C 1
C28 C 0.3415(6) 0.2598(3) 0.5409(5) 0.017(2) Uani 1 1 d . . . C 1
H28 H 0.304995 0.256330 0.493240 0.021 Uiso 1 1 calc R U . C 1
C29 C 0.2972(6) 0.2662(3) 0.5863(5) 0.019(2) Uani 1 1 d . . . C 1
H29 H 0.231322 0.266816 0.570795 0.023 Uiso 1 1 calc R U . C 1
C30 C 0.3535(6) 0.2715(3) 0.6551(6) 0.017(2) Uani 1 1 d . . . C 1
C31 C 0.3676(8) 0.2799(5) 0.7720(6) 0.044(3) Uani 1 1 d . . . D 1
H31A H 0.398099 0.249110 0.788876 0.066 Uiso 1 1 calc R U . D 1
H31B H 0.328628 0.288607 0.797235 0.066 Uiso 1 1 calc R U . D 1
H31C H 0.414961 0.304729 0.778850 0.066 Uiso 1 1 calc R U . D 1
C32 C 0.5717(5) 0.1851(3) 0.4142(5) 0.0148(19) Uani 1 1 d . . . E 1
H32 H 0.550228 0.160383 0.435394 0.018 Uiso 1 1 calc R U . E 1
C33 C 0.5960(6) 0.2652(3) 0.4024(5) 0.017(2) Uani 1 1 d . . . E 1
H33 H 0.592289 0.297875 0.413885 0.021 Uiso 1 1 calc R U . E 1
C34 C 0.6340(7) 0.2538(4) 0.3555(6) 0.024(2) Uani 1 1 d . . . E 1
H34 H 0.657471 0.277972 0.334698 0.029 Uiso 1 1 calc R U . E 1
C35 C 0.6371(6) 0.2054(4) 0.3392(6) 0.022(2) Uani 1 1 d . . . E 1
C36 C 0.6713(9) 0.1466(4) 0.2727(7) 0.043(3) Uani 1 1 d . . . F 1
H36A H 0.706274 0.127533 0.313625 0.065 Uiso 1 1 calc R U . F 1
H36B H 0.700159 0.143275 0.238999 0.065 Uiso 1 1 calc R U . F 1
H36C H 0.606970 0.135092 0.252605 0.065 Uiso 1 1 calc R U . F 1
C37 C 1.0613(6) 0.2321(3) 0.6200(6) 0.022(2) Uani 1 1 d . . . G 1
H37 H 1.054635 0.200301 0.602438 0.027 Uiso 1 1 calc R U . G 1
C38 C 1.0506(6) 0.3120(3) 0.6001(6) 0.022(2) Uani 1 1 d . . . H 1
H38 H 1.035910 0.338408 0.569237 0.026 Uiso 1 1 calc R U . H 1
C39 C 1.0838(7) 0.3210(3) 0.6683(6) 0.024(2) Uani 1 1 d . . . H 1
H39 H 1.092340 0.352789 0.685784 0.029 Uiso 1 1 calc R U . H 1
C40 C 1.1053(6) 0.2807(4) 0.7126(6) 0.018(2) Uani 1 1 d . . . H 1
C41 C 1.1485(7) 0.2478(3) 0.8254(6) 0.030(3) Uani 1 1 d . . . I 1
H41A H 1.089812 0.230139 0.812648 0.044 Uiso 1 1 calc R U . I 1
H41B H 1.168242 0.259030 0.872904 0.044 Uiso 1 1 calc R U . I 1
H41C H 1.196266 0.226594 0.821219 0.044 Uiso 1 1 calc R U . I 1
C42 C 0.8890(6) 0.2701(3) 0.3015(6) 0.024(2) Uani 1 1 d . . . J 1
H42 H 0.876661 0.300322 0.317199 0.029 Uiso 1 1 calc R U . J 1
C43 C 0.9419(7) 0.1941(3) 0.3246(6) 0.020(2) Uani 1 1 d . . . . .
H43 H 0.967307 0.168455 0.355864 0.024 Uiso 1 1 calc R U . . .
C44 C 0.9215(7) 0.1859(3) 0.2562(6) 0.022(2) Uani 1 1 d . . . . .
H44 H 0.932451 0.155654 0.240037 0.027 Uiso 1 1 calc R U . . .
C45 C 0.8838(6) 0.2242(3) 0.2114(6) 0.016(2) Uani 1 1 d . . . . .
C46 C 0.8268(7) 0.2566(3) 0.0989(6) 0.021(2) Uani 1 1 d . . . . .
H46A H 0.765200 0.264001 0.098639 0.032 Uiso 1 1 calc R U . . .
H46B H 0.820823 0.247281 0.052513 0.032 Uiso 1 1 calc R U . . .
H46C H 0.866743 0.284987 0.113472 0.032 Uiso 1 1 calc R U . . .
C47 C 0.5104(7) 0.4878(3) 0.6426(5) 0.0176(19) Uani 1 1 d . U . . .
H47 H 0.444552 0.486394 0.620330 0.021 Uiso 1 1 calc R U . . .
C48 C 0.6560(6) 0.4927(3) 0.6360(5) 0.015(2) Uani 1 1 d . . . . .
H48 H 0.693607 0.495096 0.609811 0.018 Uiso 1 1 calc R U . . .
C49 C 0.6973(6) 0.4895(3) 0.7052(5) 0.018(2) Uani 1 1 d . . . . .
H49 H 0.763104 0.489089 0.727739 0.022 Uiso 1 1 calc R U . . .
C50 C 0.6394(6) 0.4868(3) 0.7432(6) 0.0171(19) Uani 1 1 d . U . . .
C51 C 0.6196(7) 0.4831(4) 0.8485(6) 0.034(3) Uani 1 1 d . . . . .
H51A H 0.576421 0.510218 0.834911 0.051 Uiso 1 1 calc R U . . .
H51B H 0.656323 0.484531 0.898103 0.051 Uiso 1 1 calc R U . . .
H51C H 0.584414 0.452968 0.837481 0.051 Uiso 1 1 calc R U . . .
C52 C 0.5758(6) -0.0576(3) 0.6274(5) 0.0162(18) Uani 1 1 d . U . . .
H52 H 0.553172 -0.083409 0.595837 0.019 Uiso 1 1 calc R U . . .
C53 C 0.5997(6) 0.0236(3) 0.6491(6) 0.020(2) Uani 1 1 d . . . . .
H53 H 0.594156 0.055889 0.633661 0.024 Uiso 1 1 calc R U . . .
C54 C 0.6422(7) 0.0151(4) 0.7179(6) 0.027(2) Uani 1 1 d . . . . .
H54 H 0.666226 0.040409 0.750104 0.033 Uiso 1 1 calc R U . . .
C55 C 0.6484(7) -0.0331(4) 0.7386(6) 0.025(2) Uani 1 1 d . U . . .
C56 C 0.6964(10) -0.0924(4) 0.8261(9) 0.064(5) Uani 1 1 d . . . . .
H56A H 0.635030 -0.104476 0.820969 0.096 Uiso 1 1 calc R U . . .
H56B H 0.739494 -0.095629 0.874105 0.096 Uiso 1 1 calc R U . . .
H56C H 0.719790 -0.110992 0.796603 0.096 Uiso 1 1 calc R U . . .
C57 C 0.4912(7) 0.3863(3) 0.3187(6) 0.029(2) Uani 1 1 d . . . . .
H57 H 0.494577 0.396488 0.362651 0.035 Uiso 1 1 calc R U . . .
C58 C 0.5648(7) 0.3640(4) 0.2487(6) 0.030(3) Uani 1 1 d . . . . .
H58 H 0.620217 0.358127 0.241116 0.036 Uiso 1 1 calc R U . . .
C59 C 0.4821(8) 0.3584(4) 0.1959(6) 0.037(3) Uani 1 1 d . . . . .
H59 H 0.478900 0.347859 0.152163 0.044 Uiso 1 1 calc R U . . .
C60 C 0.4002(7) 0.3687(4) 0.2075(6) 0.025(2) Uani 1 1 d . . . . .
C61 C 0.2319(11) 0.3710(6) 0.1702(10) 0.077(6) Uani 1 1 d . . . . .
H61A H 0.227841 0.347042 0.202970 0.116 Uiso 1 1 calc R U . . .
H61B H 0.176939 0.368583 0.127298 0.116 Uiso 1 1 calc R U . . .
H61C H 0.234882 0.403152 0.189709 0.116 Uiso 1 1 calc R U . . .
Fe1 Fe 0.99147(8) 0.50320(4) 0.74453(8) 0.0106(3) Uani 1 1 d . . . . .
Fe2 Fe 0.50031(8) 0.24499(4) 0.49841(7) 0.0093(3) Uani 1 1 d . . . . .
Fe3 Fe 0.98012(8) 0.25092(4) 0.46116(8) 0.0115(3) Uani 1 1 d . . . . .
Fe4 Fe 0.500000 0.500000 0.500000 0.0091(4) Uani 1 2 d S . P . .
Fe5 Fe 0.500000 0.000000 0.500000 0.0105(4) Uani 1 2 d S . P . .
N1 N 1.0820(5) 0.5525(3) 0.7945(4) 0.0168(17) Uani 1 1 d . . . . .
N2 N 1.4215(5) 0.6973(3) 0.9379(5) 0.0155(16) Uani 1 1 d . . . . .
N3 N 0.9039(4) 0.4543(2) 0.6900(4) 0.0102(15) Uani 1 1 d . . . . .
N4 N 0.5930(5) 0.2936(3) 0.5435(5) 0.0172(19) Uani 1 1 d . . . . .
N5 N 0.8953(5) 0.5522(3) 0.7109(4) 0.0139(16) Uani 1 1 d . . . . .
N6 N 0.5762(5) 0.7066(2) 0.5649(5) 0.0160(17) Uani 1 1 d . U . . .
N7 N 0.4050(5) 0.1977(2) 0.4485(4) 0.0138(17) Uani 1 1 d . . . . .
N8 N 0.0873(5) 0.0457(2) 0.2813(4) 0.0150(17) Uani 1 1 d . . . . .
N9 N 0.5963(5) 0.0458(3) 0.5047(4) 0.0135(17) Uani 1 1 d . . . . .
N10 N 0.8950(5) 0.1933(3) 0.4730(5) 0.022(2) Uani 1 1 d . . . . .
N11 N 0.4259(5) 0.0500(2) 0.5181(5) 0.0136(16) Uani 1 1 d . . . . .
N12 N 0.0924(5) 0.1996(3) 0.4784(4) 0.0147(17) Uani 1 1 d . . . . .
N13 N 0.0686(5) 0.3078(3) 0.4514(5) 0.0210(19) Uani 1 1 d . . . . .
N14 N 0.4123(5) 0.4500(3) 0.4973(4) 0.0146(17) Uani 1 1 d . . . . .
N15 N 0.5852(5) 0.4537(2) 0.4872(4) 0.0137(16) Uani 1 1 d . . . . .
N16 N 0.8716(5) 0.3026(3) 0.4472(5) 0.0179(18) Uani 1 1 d . . . . .
N17 N 0.9529(5) 0.4910(3) 0.8241(5) 0.0156(18) Uani 1 1 d . . . . .
N18 N 0.9101(5) 0.5224(3) 0.9131(4) 0.0163(17) Uani 1 1 d . . . . .
N19 N 1.0308(5) 0.5159(3) 0.6662(5) 0.0188(19) Uani 1 1 d . . . . .
N20 N 1.0917(5) 0.4845(3) 0.5849(5) 0.0201(19) Uani 1 1 d . . . . .
N21 N 0.4364(5) 0.2583(2) 0.5633(4) 0.0147(16) Uani 1 1 d . . . . .
N22 N 0.4464(5) 0.2705(3) 0.6792(5) 0.0214(19) Uani 1 1 d . . . C 1
N23 N 0.5634(5) 0.2301(3) 0.4329(5) 0.0170(17) Uani 1 1 d . . . . .
N24 N 0.6072(5) 0.1714(3) 0.3683(5) 0.0213(19) Uani 1 1 d . . . E 1
N25 N 1.0373(5) 0.2668(3) 0.5737(5) 0.0177(18) Uani 1 1 d . . . . .
N26 N 1.0941(5) 0.2361(3) 0.6893(5) 0.0194(18) Uani 1 1 d . . . . .
N27 N 0.9279(5) 0.2371(3) 0.3507(5) 0.0181(18) Uani 1 1 d . . . . .
N28 N 0.8652(5) 0.2664(3) 0.2338(5) 0.0196(18) Uani 1 1 d . . . . .
N29 N 0.5610(4) 0.4926(2) 0.6028(4) 0.0109(15) Uani 1 1 d . U . . .
N30 N 0.5474(5) 0.4851(3) 0.7111(5) 0.0216(18) Uani 1 1 d . U . . .
N31 N 0.5643(5) -0.0121(3) 0.6007(5) 0.0143(16) Uani 1 1 d . U . . .
N32 N 0.6168(5) -0.0689(3) 0.6949(5) 0.0228(18) Uani 1 1 d . U . . .
N33 N 0.5717(6) 0.3778(3) 0.3129(6) 0.031(2) Uani 1 1 d . . . . .
N34 N 0.4044(6) 0.3822(3) 0.2690(5) 0.0220(19) Uani 1 1 d . . . . .
O1 O 0.8628(4) 0.4694(2) 0.9805(4) 0.0214(16) Uani 1 1 d . . . . .
O2 O 1.1316(5) 0.5375(2) 0.5160(4) 0.0236(17) Uani 1 1 d . . . . .
O3 O 0.3103(5) 0.2760(3) 0.6994(4) 0.0295(18) Uani 1 1 d . . . . .
O4 O 0.6722(5) 0.1953(3) 0.2914(4) 0.0333(19) Uani 1 1 d . . . . .
O5 O 1.1352(5) 0.2889(2) 0.7796(4) 0.0262(17) Uani 1 1 d . . . . .
O6 O 0.8676(4) 0.2177(2) 0.1458(4) 0.0202(15) Uani 1 1 d . . . . .
O7 O 0.6816(4) 0.4852(3) 0.8116(4) 0.0272(17) Uani 1 1 d . U . . .
O8 O 0.6890(6) -0.0418(3) 0.8060(4) 0.043(2) Uani 1 1 d . U . . .
O9 O 0.3171(5) 0.3622(3) 0.1560(4) 0.037(2) Uani 1 1 d . . . . .

loop_
_atom_site_aniso_label
_atom_site_aniso_U_11
_atom_site_aniso_U_22
_atom_site_aniso_U_33
_atom_site_aniso_U_23
_atom_site_aniso_U_13
_atom_site_aniso_U_12
Ag1 0.0207(3) 0.0166(4) 0.0224(5) -0.0072(3) 0.0097(3) -0.0082(3)
Ag2 0.0212(3) 0.0118(3) 0.0212(4) -0.0042(3) 0.0081(3) -0.0078(3)
Ag3 0.0202(3) 0.0121(3) 0.0195(4) 0.0036(3) 0.0080(3) 0.0066(3)
Ag4 0.0184(3) 0.0119(3) 0.0195(4) -0.0041(3) 0.0068(3) -0.0072(2)
Ag5 0.0214(3) 0.0118(3) 0.0239(5) -0.0003(3) 0.0155(3) -0.0067(3)
Ag6 0.0231(3) 0.0118(3) 0.0213(4) 0.0016(3) 0.0138(3) 0.0084(2)
Ag7 0.0242(3) 0.0154(3) 0.0274(5) -0.0049(3) 0.0164(3) -0.0111(3)
Ag8 0.0224(3) 0.0118(3) 0.0313(5) -0.0015(3) 0.0184(3) 0.0042(3)
C1 0.019(4) 0.019(5) 0.025(7) 0.006(5) 0.007(4) 0.001(4)
C2 0.021(4) 0.010(4) 0.011(5) 0.003(4) 0.007(4) -0.002(3)
C3 0.017(4) 0.004(4) 0.016(5) 0.004(4) 0.002(4) -0.001(3)
C4 0.020(4) 0.012(4) 0.011(5) 0.000(4) 0.005(4) -0.006(3)
C5 0.019(4) 0.007(4) 0.019(6) 0.000(4) 0.012(4) 0.002(3)
C6 0.016(4) 0.007(4) 0.020(5) -0.008(3) 0.005(3) 0.003(3)
C7 0.021(4) 0.009(4) 0.020(6) 0.005(4) 0.008(4) 0.003(3)
C8 0.022(4) 0.018(5) 0.015(6) -0.002(4) 0.010(4) 0.000(4)
C9 0.020(4) 0.016(4) 0.015(5) -0.001(4) 0.007(4) 0.001(3)
C10 0.023(4) 0.017(5) 0.024(6) 0.003(4) 0.016(4) 0.001(4)
C11 0.026(5) 0.011(4) 0.020(6) 0.000(4) 0.015(4) -0.003(4)
C12 0.023(4) 0.011(4) 0.017(6) -0.005(4) 0.009(4) -0.003(3)
C13 0.024(4) 0.009(4) 0.026(6) 0.001(4) 0.014(4) -0.004(3)
C14 0.028(5) 0.008(4) 0.018(6) -0.008(4) 0.011(4) -0.006(3)
C15 0.021(4) 0.018(5) 0.022(6) 0.002(4) 0.012(4) 0.000(4)
C16 0.020(4) 0.008(4) 0.036(7) 0.006(4) 0.013(4) 0.000(3)
C17 0.023(4) 0.008(4) 0.016(6) -0.001(4) 0.008(4) -0.007(3)
C18 0.023(4) 0.005(4) 0.019(6) -0.001(4) 0.014(4) -0.001(3)
C19 0.029(5) 0.012(4) 0.033(7) 0.003(4) 0.020(5) 0.005(4)
C20 0.017(4) 0.017(5) 0.027(6) -0.005(4) 0.014(4) -0.008(4)
C21 0.045(6) 0.018(5) 0.023(7) -0.007(5) 0.024(5) 0.000(4)
C22 0.030(5) 0.016(5) 0.008(5) -0.003(4) 0.006(4) -0.006(4)
C23 0.022(4) 0.005(4) 0.021(6) 0.000(4) 0.007(4) 0.000(3)
C24 0.027(4) 0.004(4) 0.025(6) 0.000(4) 0.015(4) -0.004(3)
C25 0.021(4) 0.019(5) 0.015(6) -0.002(4) 0.009(4) -0.004(4)
C26 0.041(6) 0.029(6) 0.034(8) -0.008(5) 0.028(6) -0.004(5)
C27 0.015(4) 0.012(4) 0.026(6) 0.004(4) 0.007(4) 0.001(3)
C28 0.014(4) 0.022(5) 0.013(5) -0.001(4) 0.002(4) 0.003(3)
C29 0.012(4) 0.023(5) 0.021(6) 0.003(4) 0.005(4) 0.006(3)
C30 0.028(5) 0.009(4) 0.022(6) -0.001(4) 0.019(4) 0.000(4)
C31 0.036(6) 0.084(11) 0.017(7) -0.002(7) 0.014(5) 0.007(6)
C32 0.012(4) 0.016(5) 0.019(6) 0.000(4) 0.009(4) 0.001(3)
C33 0.030(5) 0.009(4) 0.015(6) 0.005(4) 0.011(4) 0.000(4)
C34 0.031(5) 0.021(5) 0.029(7) 0.003(5) 0.021(5) -0.005(4)
C35 0.025(5) 0.020(5) 0.020(6) -0.002(4) 0.009(4) -0.001(4)
C36 0.075(9) 0.031(7) 0.040(9) 0.006(6) 0.040(8) 0.013(6)
C37 0.020(4) 0.016(5) 0.034(7) 0.000(5) 0.014(5) 0.000(4)
C38 0.032(5) 0.008(4) 0.030(7) -0.007(4) 0.018(5) 0.001(4)
C39 0.039(6) 0.010(5) 0.023(7) -0.004(4) 0.013(5) -0.005(4)
C40 0.016(4) 0.025(5) 0.015(6) -0.002(4) 0.007(4) 0.000(4)
C41 0.039(6) 0.026(6) 0.022(7) 0.008(5) 0.009(5) 0.005(4)
C42 0.025(5) 0.008(4) 0.033(7) -0.002(4) 0.005(5) 0.002(4)
C43 0.033(5) 0.007(4) 0.019(6) 0.005(4) 0.011(4) -0.001(4)
C44 0.039(5) 0.008(4) 0.022(6) 0.000(4) 0.013(5) 0.004(4)
C45 0.025(4) 0.008(4) 0.020(6) 0.000(4) 0.014(4) -0.004(3)
C46 0.026(5) 0.026(6) 0.013(6) 0.007(4) 0.008(4) 0.005(4)
C47 0.028(5) 0.018(4) 0.019(5) -0.003(4) 0.022(4) -0.004(4)
C48 0.016(4) 0.007(4) 0.028(6) 0.004(4) 0.014(4) 0.003(3)
C49 0.018(4) 0.023(5) 0.017(6) -0.002(4) 0.012(4) 0.000(4)
C50 0.023(4) 0.010(4) 0.023(5) -0.002(4) 0.014(4) 0.001(3)
C51 0.034(6) 0.057(8) 0.021(7) -0.001(6) 0.024(5) -0.005(5)
C52 0.016(4) 0.017(4) 0.018(5) 0.000(4) 0.009(4) -0.001(3)
C53 0.024(5) 0.014(5) 0.020(6) 0.002(4) 0.008(4) 0.004(4)
C54 0.041(6) 0.016(5) 0.029(7) 0.000(5) 0.018(5) -0.002(4)
C55 0.029(5) 0.022(5) 0.023(5) 0.008(4) 0.007(4) 0.004(4)
C56 0.098(11) 0.028(7) 0.050(11) 0.021(7) 0.010(9) 0.017(7)
C57 0.034(6) 0.026(5) 0.025(7) -0.005(5) 0.009(5) -0.001(5)
C58 0.032(6) 0.041(7) 0.025(7) 0.012(5) 0.020(5) 0.011(5)
C59 0.059(8) 0.042(7) 0.019(7) -0.004(5) 0.025(6) 0.005(6)
C60 0.029(5) 0.029(6) 0.020(6) -0.002(5) 0.013(4) -0.009(4)
C61 0.067(11) 0.127(16) 0.061(13) -0.003(11) 0.050(10) -0.006(10)
Fe1 0.0144(5) 0.0035(6) 0.0140(8) 0.0004(5) 0.0055(5) 0.0001(4)
Fe2 0.0111(5) 0.0048(6) 0.0114(8) -0.0002(5) 0.0037(5) -0.0002(5)
Fe3 0.0155(5) 0.0067(6) 0.0169(8) -0.0010(5) 0.0111(5) -0.0011(5)
Fe4 0.0129(7) 0.0064(8) 0.0123(11) -0.0016(7) 0.0095(8) -0.0021(7)
Fe5 0.0144(8) 0.0073(8) 0.0138(11) 0.0018(7) 0.0100(8) 0.0011(7)
N1 0.020(4) 0.016(4) 0.017(5) 0.004(3) 0.010(3) -0.003(3)
N2 0.017(4) 0.015(4) 0.016(5) -0.001(4) 0.008(3) 0.000(3)
N3 0.011(3) 0.013(4) 0.006(4) 0.004(3) 0.003(3) -0.001(3)
N4 0.020(4) 0.006(4) 0.028(6) 0.002(3) 0.012(4) 0.001(3)
N5 0.020(4) 0.011(4) 0.010(5) 0.003(3) 0.005(3) -0.003(3)
N6 0.020(4) 0.009(4) 0.019(5) 0.000(3) 0.007(3) 0.002(3)
N7 0.015(3) 0.007(4) 0.021(5) -0.001(3) 0.009(3) -0.002(3)
N8 0.019(4) 0.008(4) 0.019(5) 0.002(3) 0.008(3) 0.001(3)
N9 0.023(4) 0.008(4) 0.016(5) -0.001(3) 0.014(3) 0.001(3)
N10 0.035(5) 0.009(4) 0.033(6) -0.001(4) 0.025(4) -0.002(3)
N11 0.019(4) 0.006(3) 0.022(5) 0.007(3) 0.014(4) 0.004(3)
N12 0.018(3) 0.012(4) 0.019(5) -0.002(3) 0.013(3) 0.002(3)
N13 0.021(4) 0.017(4) 0.027(6) -0.002(4) 0.013(4) -0.004(3)
N14 0.020(4) 0.015(4) 0.014(5) 0.000(3) 0.012(3) -0.002(3)
N15 0.019(4) 0.009(4) 0.017(5) 0.000(3) 0.012(3) -0.002(3)
N16 0.019(4) 0.013(4) 0.026(5) 0.006(4) 0.013(4) 0.001(3)
N17 0.013(3) 0.016(4) 0.016(5) 0.009(3) 0.005(3) 0.003(3)
N18 0.020(4) 0.017(4) 0.013(5) -0.003(3) 0.007(3) 0.003(3)
N19 0.022(4) 0.006(4) 0.034(6) 0.004(4) 0.017(4) 0.002(3)
N20 0.034(4) 0.009(4) 0.026(6) 0.001(4) 0.021(4) 0.001(3)
N21 0.025(4) 0.004(3) 0.019(5) -0.005(3) 0.013(4) -0.002(3)
N22 0.014(4) 0.034(5) 0.017(5) -0.010(4) 0.008(3) -0.002(3)
N23 0.016(3) 0.012(4) 0.021(5) -0.002(3) 0.004(3) -0.003(3)
N24 0.025(4) 0.016(4) 0.028(6) -0.001(4) 0.016(4) 0.005(3)
N25 0.024(4) 0.009(4) 0.027(6) -0.001(4) 0.019(4) -0.002(3)
N26 0.026(4) 0.015(4) 0.014(5) -0.002(4) 0.004(3) 0.001(3)
N27 0.025(4) 0.014(4) 0.022(5) 0.006(4) 0.016(4) 0.010(3)
N28 0.030(4) 0.011(4) 0.021(5) 0.005(4) 0.014(4) 0.001(3)
N29 0.012(3) 0.011(3) 0.016(4) -0.001(3) 0.011(3) 0.000(3)
N30 0.026(4) 0.027(5) 0.023(4) -0.005(4) 0.021(3) -0.007(3)
N31 0.016(3) 0.009(3) 0.028(5) -0.002(3) 0.019(3) -0.002(3)
N32 0.025(4) 0.019(4) 0.029(5) 0.006(3) 0.015(4) 0.005(3)
N33 0.032(5) 0.026(5) 0.038(7) 0.003(4) 0.017(4) 0.005(4)
N34 0.028(4) 0.016(4) 0.026(6) 0.000(4) 0.015(4) -0.003(3)
O1 0.027(3) 0.014(3) 0.032(5) -0.006(3) 0.021(3) -0.004(3)
O2 0.037(4) 0.016(3) 0.030(5) 0.007(3) 0.026(4) 0.003(3)
O3 0.029(4) 0.053(5) 0.014(4) -0.004(4) 0.016(3) 0.001(3)
O4 0.051(5) 0.033(4) 0.030(5) -0.001(4) 0.031(4) 0.003(4)
O5 0.041(4) 0.019(4) 0.021(5) 0.003(3) 0.014(3) 0.001(3)
O6 0.034(4) 0.018(3) 0.007(4) -0.001(3) 0.006(3) 0.006(3)
O7 0.021(3) 0.045(4) 0.017(4) 0.004(4) 0.008(3) 0.001(3)
O8 0.059(5) 0.037(5) 0.021(5) 0.007(4) 0.004(4) 0.009(4)
O9 0.043(5) 0.043(5) 0.022(5) -0.008(4) 0.008(4) -0.007(4)

loop_
_atom_type_symbol
_atom_type_description
_atom_type_scat_dispersion_real
_atom_type_scat_dispersion_imag
_atom_type_scat_source
C C 0.0033 0.0016 'International Tables Vol C Tables 4.2.6.8 and 6.1.1.4'
H H 0.0000 0.0000 'International Tables Vol C Tables 4.2.6.8 and 6.1.1.4'
Ag Ag -0.8971 1.1015 'International Tables Vol C Tables 4.2.6.8 and 6.1.1.4'
Fe Fe 0.3463 0.8444 'International Tables Vol C Tables 4.2.6.8 and 6.1.1.4'
N N 0.0061 0.0033 'International Tables Vol C Tables 4.2.6.8 and 6.1.1.4'
O O 0.0106 0.0060 'International Tables Vol C Tables 4.2.6.8 and 6.1.1.4'

loop_
_geom_angle_atom_site_label_1
_geom_angle_atom_site_label_2
_geom_angle_atom_site_label_3
_geom_angle
_geom_angle_site_symmetry_1
_geom_angle_site_symmetry_3
_geom_angle_publ_flag
C1 Ag1 C2 178.5(4) . . ?
C1 Ag1 Ag5 91.4(3) . 2_756 ?
C2 Ag1 Ag5 87.4(3) . 2_756 ?
C4 Ag2 C3 172.9(4) . . ?
C4 Ag2 Ag8 80.6(3) . . ?
C3 Ag2 Ag8 106.2(3) . . ?
C6 Ag3 C5 166.3(4) . . ?
C6 Ag3 Ag7 82.2(3) . 3_666 ?
C5 Ag3 Ag7 85.1(3) . 3_666 ?
C8 Ag4 C7 177.0(4) . . ?
C8 Ag4 Ag6 109.0(3) . . ?
C7 Ag4 Ag6 68.2(3) . . ?
C9 Ag5 C10 176.1(4) . . ?
C9 Ag5 Ag1 69.7(3) . 2_746 ?
C10 Ag5 Ag1 111.0(3) . 2_746 ?
C11 Ag6 C12 175.7(4) . . ?
C11 Ag6 Ag4 83.3(3) . . ?
C12 Ag6 Ag4 94.0(3) . . ?
C14 Ag7 C13 176.8(4) . . ?
C14 Ag7 Ag3 78.0(3) . 3_666 ?
C13 Ag7 Ag3 104.6(3) . 3_666 ?
C15 Ag8 C16 169.5(4) . . ?
C15 Ag8 Ag2 67.4(3) . . ?
C16 Ag8 Ag2 102.2(3) . . ?
N1 C1 Ag1 175.0(8) . . ?
N2 C2 Ag1 166.2(9) . . ?
N3 C3 Ag2 173.7(8) . . ?
N4 C4 Ag2 175.9(9) . . ?
N5 C5 Ag3 176.3(9) . . ?
N6 C6 Ag3 172.4(9) . . ?
N7 C7 Ag4 176.8(8) . . ?
N8 C8 Ag4 176.0(9) . . ?
N9 C9 Ag5 175.6(9) . . ?
N10 C10 Ag5 176.7(10) . . ?
N11 C11 Ag6 168.8(9) . . ?
N12 C12 Ag6 176.7(8) . . ?
N13 C13 Ag7 174.8(9) . . ?
N14 C14 Ag7 169.3(9) . . ?
N15 C15 Ag8 177.1(9) . . ?
N16 C16 Ag8 177.9(11) . . ?
N17 C17 N18 126.7(9) . . ?
N17 C17 H17 116.6 . . ?
N18 C17 H17 116.6 . . ?
N17 C18 C19 121.5(9) . . ?
N17 C18 H18 119.2 . . ?
C19 C18 H18 119.2 . . ?
C18 C19 C20 117.1(9) . . ?
C18 C19 H19 121.5 . . ?
C20 C19 H19 121.5 . . ?
O1 C20 N18 120.1(9) . . ?
O1 C20 C19 118.3(9) . . ?
N18 C20 C19 121.5(9) . . ?
O1 C21 H21A 109.5 . . ?
O1 C21 H21B 109.5 . . ?
H21A C21 H21B 109.5 . . ?
O1 C21 H21C 109.5 . . ?
H21A C21 H21C 109.5 . . ?
H21B C21 H21C 109.5 . . ?
N19 C22 N20 127.5(9) . . ?
N19 C22 H22 116.2 . . ?
N20 C22 H22 116.2 . . ?
C24 C23 N19 123.4(9) . . ?
C24 C23 H23 118.3 . . ?
N19 C23 H23 118.3 . . ?
C23 C24 C25 116.4(9) . . ?
C23 C24 H24 121.8 . . ?
C25 C24 H24 121.8 . . ?
N20 C25 O2 119.7(9) . . ?
N20 C25 C24 123.5(9) . . ?
O2 C25 C24 116.8(9) . . ?
O2 C26 H26A 109.5 . . ?
O2 C26 H26B 109.5 . . ?
H26A C26 H26B 109.5 . . ?
O2 C26 H26C 109.5 . . ?
H26A C26 H26C 109.5 . . ?
H26B C26 H26C 109.5 . . ?
N21 C27 N22 127.7(8) . . ?
N21 C27 H27 116.1 . . ?
N22 C27 H27 116.1 . . ?
N21 C28 C29 121.6(9) . . ?
N21 C28 H28 119.2 . . ?
C29 C28 H28 119.2 . . ?
C30 C29 C28 116.9(8) . . ?
C30 C29 H29 121.5 . . ?
C28 C29 H29 121.5 . . ?
N22 C30 O3 119.6(10) . . ?
N22 C30 C29 123.6(9) . . ?
O3 C30 C29 116.8(8) . . ?
O3 C31 H31A 109.5 . . ?
O3 C31 H31B 109.5 . . ?
H31A C31 H31B 109.5 . . ?
O3 C31 H31C 109.5 . . ?
H31A C31 H31C 109.5 . . ?
H31B C31 H31C 109.5 . . ?
N23 C32 N24 126.5(9) . . ?
N23 C32 H32 116.7 . . ?
N24 C32 H32 116.7 . . ?
C34 C33 N23 120.9(9) . . ?
C34 C33 H33 119.6 . . ?
N23 C33 H33 119.6 . . ?
C33 C34 C35 117.8(9) . . ?
C33 C34 H34 121.1 . . ?
C35 C34 H34 121.1 . . ?
N24 C35 O4 121.2(9) . . ?
N24 C35 C34 122.3(10) . . ?
O4 C35 C34 116.5(9) . . ?
O4 C36 H36A 109.5 . . ?
O4 C36 H36B 109.5 . . ?
H36A C36 H36B 109.5 . . ?
O4 C36 H36C 109.5 . . ?
H36A C36 H36C 109.5 . . ?
H36B C36 H36C 109.5 . . ?
N25 C37 N26 128.1(10) . . ?
N25 C37 H37 115.9 . . ?
N26 C37 H37 115.9 . . ?
C39 C38 N25 122.8(10) . . ?
C39 C38 H38 118.6 . . ?
N25 C38 H38 118.6 . . ?
C38 C39 C40 116.9(9) . . ?
C38 C39 H39 121.6 . . ?
C40 C39 H39 121.6 . . ?
N26 C40 O5 119.9(9) . . ?
N26 C40 C39 122.5(10) . . ?
O5 C40 C39 117.5(9) . . ?
O5 C41 H41A 109.5 . . ?
O5 C41 H41B 109.5 . . ?
H41A C41 H41B 109.5 . . ?
O5 C41 H41C 109.5 . . ?
H41A C41 H41C 109.5 . . ?
H41B C41 H41C 109.5 . . ?
N28 C42 N27 129.0(9) . . ?
N28 C42 H42 115.5 . . ?
N27 C42 H42 115.5 . . ?
N27 C43 C44 124.0(9) . . ?
N27 C43 H43 118.0 . . ?
C44 C43 H43 118.0 . . ?
C43 C44 C45 116.8(9) . . ?
C43 C44 H44 121.6 . . ?
C45 C44 H44 121.6 . . ?
O6 C45 N28 120.6(9) . . ?
O6 C45 C44 117.7(9) . . ?
N28 C45 C44 121.7(10) . . ?
O6 C46 H46A 109.5 . . ?
O6 C46 H46B 109.5 . . ?
H46A C46 H46B 109.5 . . ?
O6 C46 H46C 109.5 . . ?
H46A C46 H46C 109.5 . . ?
H46B C46 H46C 109.5 . . ?
N30 C47 N29 124.1(8) . . ?
N30 C47 H47 118.0 . . ?
N29 C47 H47 118.0 . . ?
C49 C48 N29 121.6(8) . . ?
C49 C48 H48 119.2 . . ?
N29 C48 H48 119.2 . . ?
C48 C49 C50 118.1(8) . . ?
C48 C49 H49 121.0 . . ?
C50 C49 H49 121.0 . . ?
N30 C50 O7 122.4(9) . . ?
N30 C50 C49 120.5(10) . . ?
O7 C50 C49 117.1(8) . . ?
O7 C51 H51A 109.5 . . ?
O7 C51 H51B 109.5 . . ?
H51A C51 H51B 109.5 . . ?
O7 C51 H51C 109.5 . . ?
H51A C51 H51C 109.5 . . ?
H51B C51 H51C 109.5 . . ?
N32 C52 N31 125.5(9) . . ?
N32 C52 H52 117.3 . . ?
N31 C52 H52 117.3 . . ?
C54 C53 N31 123.6(9) . . ?
C54 C53 H53 118.2 . . ?
N31 C53 H53 118.2 . . ?
C53 C54 C55 116.3(10) . . ?
C53 C54 H54 121.8 . . ?
C55 C54 H54 121.8 . . ?
N32 C55 O8 120.2(10) . . ?
N32 C55 C54 122.9(11) . . ?
O8 C55 C54 116.8(10) . . ?
O8 C56 H56A 109.5 . . ?
O8 C56 H56B 109.5 . . ?
H56A C56 H56B 109.5 . . ?
O8 C56 H56C 109.5 . . ?
H56A C56 H56C 109.5 . . ?
H56B C56 H56C 109.5 . . ?
N33 C57 N34 127.4(11) . . ?
N33 C57 H57 116.3 . . ?
N34 C57 H57 116.3 . . ?
C59 C58 N33 122.3(10) . . ?
C59 C58 H58 118.8 . . ?
N33 C58 H58 118.8 . . ?
C58 C59 C60 118.1(11) . . ?
C58 C59 H59 120.9 . . ?
C60 C59 H59 120.9 . . ?
N34 C60 O9 119.7(9) . . ?
N34 C60 C59 121.1(10) . . ?
O9 C60 C59 119.1(11) . . ?
O9 C61 H61A 109.5 . . ?
O9 C61 H61B 109.5 . . ?
H61A C61 H61B 109.5 . . ?
O9 C61 H61C 109.5 . . ?
H61A C61 H61C 109.5 . . ?
H61B C61 H61C 109.5 . . ?
N5 Fe1 N8 178.0(4) . 4_666 ?
N5 Fe1 N3 90.6(3) . . ?
N8 Fe1 N3 90.0(3) 4_666 . ?
N5 Fe1 N1 89.9(3) . . ?
N8 Fe1 N1 89.7(3) 4_666 . ?
N3 Fe1 N1 176.4(3) . . ?
N5 Fe1 N19 90.7(3) . . ?
N8 Fe1 N19 91.2(3) 4_666 . ?
N3 Fe1 N19 90.2(3) . . ?
N1 Fe1 N19 86.2(3) . . ?
N5 Fe1 N17 89.3(3) . . ?
N8 Fe1 N17 88.8(3) 4_666 . ?
N3 Fe1 N17 90.4(3) . . ?
N1 Fe1 N17 93.1(3) . . ?
N19 Fe1 N17 179.3(3) . . ?
N4 Fe2 N2 89.4(3) . 2_746 ?
N4 Fe2 N6 89.7(3) . 3_666 ?
N2 Fe2 N6 179.1(3) 2_746 3_666 ?
N4 Fe2 N7 177.1(3) . . ?
N2 Fe2 N7 93.1(3) 2_746 . ?
N6 Fe2 N7 87.7(3) 3_666 . ?
N4 Fe2 N21 90.4(3) . . ?
N2 Fe2 N21 89.9(3) 2_746 . ?
N6 Fe2 N21 90.3(3) 3_666 . ?
N7 Fe2 N21 91.0(3) . . ?
N4 Fe2 N23 90.8(3) . . ?
N2 Fe2 N23 89.5(3) 2_746 . ?
N6 Fe2 N23 90.2(3) 3_666 . ?
N7 Fe2 N23 87.8(3) . . ?
N21 Fe2 N23 178.7(3) . . ?
N16 Fe3 N10 91.7(3) . . ?
N16 Fe3 N13 89.5(3) . 1_655 ?
N10 Fe3 N13 178.5(3) . 1_655 ?
N16 Fe3 N12 178.2(3) . 1_655 ?
N10 Fe3 N12 89.0(3) . 1_655 ?
N13 Fe3 N12 89.8(3) 1_655 1_655 ?
N16 Fe3 N27 91.2(3) . . ?
N10 Fe3 N27 90.0(3) . . ?
N13 Fe3 N27 91.0(3) 1_655 . ?
N12 Fe3 N27 90.4(3) 1_655 . ?
N16 Fe3 N25 89.1(3) . . ?
N10 Fe3 N25 92.1(3) . . ?
N13 Fe3 N25 87.0(3) 1_655 . ?
N12 Fe3 N25 89.2(3) 1_655 . ?
N27 Fe3 N25 177.9(3) . . ?
N14 Fe4 N14 180.0(4) 3_666 . ?
N14 Fe4 N15 91.7(3) 3_666 3_666 ?
N14 Fe4 N15 88.3(3) . 3_666 ?
N14 Fe4 N15 88.3(3) 3_666 . ?
N14 Fe4 N15 91.7(3) . . ?
N15 Fe4 N15 180.0(3) 3_666 . ?
N14 Fe4 N29 90.4(3) 3_666 . ?
N14 Fe4 N29 89.6(3) . . ?
N15 Fe4 N29 89.0(3) 3_666 . ?
N15 Fe4 N29 91.0(3) . . ?
N14 Fe4 N29 89.6(3) 3_666 3_666 ?
N14 Fe4 N29 90.4(3) . 3_666 ?
N15 Fe4 N29 91.0(3) 3_666 3_666 ?
N15 Fe4 N29 89.0(3) . 3_666 ?
N29 Fe4 N29 180.0 . 3_666 ?
N11 Fe5 N11 180.0 . 3_656 ?
N11 Fe5 N9 88.6(3) . 3_656 ?
N11 Fe5 N9 91.4(3) 3_656 3_656 ?
N11 Fe5 N9 91.4(3) . . ?
N11 Fe5 N9 88.6(3) 3_656 . ?
N9 Fe5 N9 180.0 3_656 . ?
N11 Fe5 N31 90.3(3) . . ?
N11 Fe5 N31 89.7(3) 3_656 . ?
N9 Fe5 N31 90.3(3) 3_656 . ?
N9 Fe5 N31 89.7(3) . . ?
N11 Fe5 N31 89.7(3) . 3_656 ?
N11 Fe5 N31 90.3(3) 3_656 3_656 ?
N9 Fe5 N31 89.7(3) 3_656 3_656 ?
N9 Fe5 N31 90.3(3) . 3_656 ?
N31 Fe5 N31 180.0 . 3_656 ?
C1 N1 Fe1 170.8(9) . . ?
C2 N2 Fe2 170.4(8) . 2_756 ?
C3 N3 Fe1 179.0(8) . . ?
C4 N4 Fe2 178.3(9) . . ?
C5 N5 Fe1 176.0(8) . . ?
C6 N6 Fe2 174.7(8) . 3_666 ?
C7 N7 Fe2 174.5(8) . . ?
C8 N8 Fe1 176.2(9) . 4_465 ?
C9 N9 Fe5 175.2(8) . . ?
C10 N10 Fe3 174.2(8) . . ?
C11 N11 Fe5 172.7(9) . . ?
C12 N12 Fe3 177.5(8) . 1_455 ?
C13 N13 Fe3 166.6(9) . 1_455 ?
C14 N14 Fe4 175.7(7) . . ?
C15 N15 Fe4 175.6(8) . . ?
C16 N16 Fe3 172.3(9) . . ?
C17 N17 C18 116.8(9) . . ?
C17 N17 Fe1 122.0(6) . . ?
C18 N17 Fe1 121.2(7) . . ?
C17 N18 C20 116.1(8) . . ?
C22 N19 C23 114.3(9) . . ?
C22 N19 Fe1 121.8(6) . . ?
C23 N19 Fe1 123.9(7) . . ?
C25 N20 C22 114.7(9) . . ?
C27 N21 C28 115.7(8) . . ?
C27 N21 Fe2 122.8(6) . . ?
C28 N21 Fe2 121.5(7) . . ?
C30 N22 C27 114.5(9) . . ?
C32 N23 C33 115.8(8) . . ?
C32 N23 Fe2 121.5(6) . . ?
C33 N23 Fe2 122.6(6) . . ?
C35 N24 C32 116.7(8) . . ?
C37 N25 C38 114.9(10) . . ?
C37 N25 Fe3 121.5(7) . . ?
C38 N25 Fe3 123.6(7) . . ?
C40 N26 C37 114.8(9) . . ?
C42 N27 C43 112.6(9) . . ?
C42 N27 Fe3 125.0(7) . . ?
C43 N27 Fe3 122.0(7) . . ?
C42 N28 C45 115.9(9) . . ?
C47 N29 C48 116.8(9) . . ?
C47 N29 Fe4 121.9(6) . . ?
C48 N29 Fe4 121.3(6) . . ?
C50 N30 C47 118.9(8) . . ?
C52 N31 C53 114.3(9) . . ?
C52 N31 Fe5 121.7(7) . . ?
C53 N31 Fe5 124.0(6) . . ?
C55 N32 C52 117.3(9) . . ?
C57 N33 C58 115.0(10) . . ?
C60 N34 C57 116.0(9) . . ?
C20 O1 C21 118.6(8) . . ?
C25 O2 C26 116.1(8) . . ?
C30 O3 C31 117.9(8) . . ?
C35 O4 C36 116.4(9) . . ?
C40 O5 C41 118.1(8) . . ?
C45 O6 C46 118.3(8) . . ?
C50 O7 C51 115.3(8) . . ?
C55 O8 C56 115.7(10) . . ?
C60 O9 C61 118.2(11) . . ?

loop_
_geom_bond_atom_site_label_1
_geom_bond_atom_site_label_2
_geom_bond_distance
_geom_bond_site_symmetry_2
_geom_bond_publ_flag
Ag1 C1 2.059(9) . ?
Ag1 C2 2.072(9) . ?
Ag1 Ag5 3.1265(17) 2_756 ?
Ag2 C4 2.059(8) . ?
Ag2 C3 2.072(8) . ?
Ag2 Ag8 3.1402(18) . ?
Ag3 C6 2.081(9) . ?
Ag3 C5 2.088(8) . ?
Ag3 Ag7 2.9860(16) 3_666 ?
Ag4 C8 2.071(9) . ?
Ag4 C7 2.084(9) . ?
Ag4 Ag6 3.0605(17) . ?
Ag5 C9 2.063(9) . ?
Ag5 C10 2.076(9) . ?
Ag6 C11 2.080(9) . ?
Ag6 C12 2.080(9) . ?
Ag7 C14 2.052(9) . ?
Ag7 C13 2.077(8) . ?
Ag8 C15 2.063(9) . ?
Ag8 C16 2.089(9) . ?
C1 N1 1.154(11) . ?
C2 N2 1.158(11) . ?
C3 N3 1.161(11) . ?
C4 N4 1.173(11) . ?
C5 N5 1.152(10) . ?
C6 N6 1.153(11) . ?
C7 N7 1.135(11) . ?
C8 N8 1.158(11) . ?
C9 N9 1.166(11) . ?
C10 N10 1.140(11) . ?
C11 N11 1.177(11) . ?
C12 N12 1.156(11) . ?
C13 N13 1.140(11) . ?
C14 N14 1.178(11) . ?
C15 N15 1.166(11) . ?
C16 N16 1.135(11) . ?
C17 N17 1.327(12) . ?
C17 N18 1.343(12) . ?
C17 H17 0.9500 . ?
C18 N17 1.368(11) . ?
C18 C19 1.394(14) . ?
C18 H18 0.9500 . ?
C19 C20 1.396(13) . ?
C19 H19 0.9500 . ?
C20 O1 1.348(12) . ?
C20 N18 1.373(12) . ?
C21 O1 1.459(11) . ?
C21 H21A 0.9800 . ?
C21 H21B 0.9800 . ?
C21 H21C 0.9800 . ?
C22 N19 1.342(12) . ?
C22 N20 1.355(13) . ?
C22 H22 0.9500 . ?
C23 C24 1.359(14) . ?
C23 N19 1.364(11) . ?
C23 H23 0.9500 . ?
C24 C25 1.394(13) . ?
C24 H24 0.9500 . ?
C25 N20 1.329(12) . ?
C25 O2 1.353(12) . ?
C26 O2 1.452(11) . ?
C26 H26A 0.9800 . ?
C26 H26B 0.9800 . ?
C26 H26C 0.9800 . ?
C27 N21 1.322(13) . ?
C27 N22 1.365(13) . ?
C27 H27 0.9500 . ?
C28 N21 1.370(10) . ?
C28 C29 1.388(13) . ?
C28 H28 0.9500 . ?
C29 C30 1.385(14) . ?
C29 H29 0.9500 . ?
C30 N22 1.336(11) . ?
C30 O3 1.351(11) . ?
C31 O3 1.449(14) . ?
C31 H31A 0.9800 . ?
C31 H31B 0.9800 . ?
C31 H31C 0.9800 . ?
C32 N23 1.336(11) . ?
C32 N24 1.342(12) . ?
C32 H32 0.9500 . ?
C33 C34 1.370(14) . ?
C33 N23 1.373(11) . ?
C33 H33 0.9500 . ?
C34 C35 1.396(13) . ?
C34 H34 0.9500 . ?
C35 N24 1.308(13) . ?
C35 O4 1.350(13) . ?
C36 O4 1.414(13) . ?
C36 H36A 0.9800 . ?
C36 H36B 0.9800 . ?
C36 H36C 0.9800 . ?
C37 N25 1.323(13) . ?
C37 N26 1.354(14) . ?
C37 H37 0.9500 . ?
C38 C39 1.352(15) . ?
C38 N25 1.361(11) . ?
C38 H38 0.9500 . ?
C39 C40 1.414(14) . ?
C39 H39 0.9500 . ?
C40 N26 1.324(12) . ?
C40 O5 1.326(13) . ?
C41 O5 1.462(12) . ?
C41 H41A 0.9800 . ?
C41 H41B 0.9800 . ?
C41 H41C 0.9800 . ?
C42 N28 1.334(14) . ?
C42 N27 1.344(13) . ?
C42 H42 0.9500 . ?
C43 N27 1.370(12) . ?
C43 C44 1.372(15) . ?
C43 H43 0.9500 . ?
C44 C45 1.396(13) . ?
C44 H44 0.9500 . ?
C45 O6 1.319(12) . ?
C45 N28 1.341(12) . ?
C46 O6 1.441(11) . ?
C46 H46A 0.9800 . ?
C46 H46B 0.9800 . ?
C46 H46C 0.9800 . ?
C47 N30 1.333(13) . ?
C47 N29 1.363(11) . ?
C47 H47 0.9500 . ?
C48 C49 1.352(14) . ?
C48 N29 1.372(10) . ?
C48 H48 0.9500 . ?
C49 C50 1.419(13) . ?
C49 H49 0.9500 . ?
C50 N30 1.330(12) . ?
C50 O7 1.336(13) . ?
C51 O7 1.455(12) . ?
C51 H51A 0.9800 . ?
C51 H51B 0.9800 . ?
C51 H51C 0.9800 . ?
C52 N32 1.353(13) . ?
C52 N31 1.372(11) . ?
C52 H52 0.9500 . ?
C53 C54 1.364(16) . ?
C53 N31 1.380(12) . ?
C53 H53 0.9500 . ?
C54 C55 1.406(14) . ?
C54 H54 0.9500 . ?
C55 N32 1.318(14) . ?
C55 O8 1.336(14) . ?
C56 O8 1.465(13) . ?
C56 H56A 0.9800 . ?
C56 H56B 0.9800 . ?
C56 H56C 0.9800 . ?
C57 N33 1.328(13) . ?
C57 N34 1.359(13) . ?
C57 H57 0.9500 . ?
C58 C59 1.349(16) . ?
C58 N33 1.371(15) . ?
C58 H58 0.9500 . ?
C59 C60 1.417(14) . ?
C59 H59 0.9500 . ?
C60 N34 1.329(15) . ?
C60 O9 1.344(13) . ?
C61 O9 1.488(15) . ?
C61 H61A 0.9800 . ?
C61 H61B 0.9800 . ?
C61 H61C 0.9800 . ?
Fe1 N5 1.949(7) . ?
Fe1 N8 1.949(7) 4_666 ?
Fe1 N3 1.958(7) . ?
Fe1 N1 1.960(8) . ?
Fe1 N19 2.002(9) . ?
Fe1 N17 2.016(9) . ?
Fe2 N4 1.942(8) . ?
Fe2 N2 1.949(8) 2_746 ?
Fe2 N6 1.950(8) 3_666 ?
Fe2 N7 1.961(7) . ?
Fe2 N21 2.010(8) . ?
Fe2 N23 2.021(9) . ?
Fe3 N16 2.153(7) . ?
Fe3 N10 2.158(7) . ?
Fe3 N13 2.161(7) 1_655 ?
Fe3 N12 2.179(7) 1_655 ?
Fe3 N27 2.186(9) . ?
Fe3 N25 2.235(9) . ?
Fe4 N14 1.937(7) 3_666 ?
Fe4 N14 1.937(7) . ?
Fe4 N15 1.942(7) 3_666 ?
Fe4 N15 1.942(7) . ?
Fe4 N29 2.014(8) . ?
Fe4 N29 2.014(8) 3_666 ?
Fe5 N11 1.938(7) . ?
Fe5 N11 1.938(7) 3_656 ?
Fe5 N9 1.944(7) 3_656 ?
Fe5 N9 1.944(7) . ?
Fe5 N31 1.997(9) . ?
Fe5 N31 1.997(9) 3_656 ?
